data_7124527
loop_
_publ_author_name
'Xing, Miaomiao'
'Wang, Kangnan'
'Wu, Xiang-Wen'
'Ma, Shuyue'
'Cao, Duxia'
'Guan, Ruifang'
'Liu, Zhiqiang'

_publ_section_title
;
 A coumarin chalcone ratiometric fluorescent probe for hydrazine based on
 deprotection, addition and succent cyclization mechanism
;
_journal_name_full 'Chemical Communications'
_journal_paper_doi 10.1039/C9CC08174G
_journal_year 2019
_chemical_formula_sum 'C27 H27 N O6'
_chemical_formula_weight 461.49
_space_group_crystal_system monoclinic
_space_group_IT_number 14
_space_group_name_Hall '-P 2ybc'
_space_group_name_H-M_alt 'P 1 21/c 1'
_atom_sites_solution_hydrogens geom
_audit_creation_method SHELXL-2014/7
_audit_update_record
;
2019-09-26 deposited with the CCDC.	2019-11-19 downloaded from the CCDC.
;
_cell_angle_alpha 90
_cell_angle_beta 101.5890(10)
_cell_angle_gamma 90
_cell_formula_units_Z 4
_cell_length_a 14.1938(3)
_cell_length_b 9.8306(2)
_cell_length_c 17.9027(3)
_cell_measurement_reflns_used 6455
_cell_measurement_temperature 298(2)
_cell_measurement_theta_max 63.65
_cell_measurement_theta_min 5.16
_cell_volume 2447.10(8)
_computing_cell_refinement 'Bruker SAINT'
_computing_data_collection 'Bruker APEX2'
_computing_data_reduction 'Bruker SAINT'
_computing_molecular_graphics 'Bruker SHELXTL'
_computing_publication_material 'Bruker SHELXTL'
_computing_structure_refinement 'SHELXL-2014/7 (Sheldrick, 2014)'
_computing_structure_solution 'SHELXS-97 (Sheldrick 2008)'
_diffrn_ambient_temperature 298(2)
_diffrn_detector_area_resol_mean 8.3
_diffrn_measured_fraction_theta_full 0.965
_diffrn_measured_fraction_theta_max 0.965
_diffrn_measurement_device_type 'Bruker APEX-II CCD'
_diffrn_measurement_method '\f and \w scans'
_diffrn_radiation_type CuK\a
_diffrn_radiation_wavelength 1.54178
_diffrn_reflns_av_R_equivalents 0.0511
_diffrn_reflns_av_unetI/netI 0.0503
_diffrn_reflns_Laue_measured_fraction_full 0.965
_diffrn_reflns_Laue_measured_fraction_max 0.965
_diffrn_reflns_limit_h_max 13
_diffrn_reflns_limit_h_min -16
_diffrn_reflns_limit_k_max 11
_diffrn_reflns_limit_k_min -7
_diffrn_reflns_limit_l_max 20
_diffrn_reflns_limit_l_min -18
_diffrn_reflns_number 11170
_diffrn_reflns_point_group_measured_fraction_full 0.965
_diffrn_reflns_point_group_measured_fraction_max 0.965
_diffrn_reflns_theta_full 63.702
_diffrn_reflns_theta_max 63.702
_diffrn_reflns_theta_min 5.158
_exptl_absorpt_coefficient_mu 0.726
_exptl_absorpt_correction_T_max 0.880
_exptl_absorpt_correction_T_min 0.713
_exptl_absorpt_correction_type multi-scan
_exptl_absorpt_process_details 'APEX2 Software Suite (Bruker, 2005)'
_exptl_crystal_colour red
_exptl_crystal_density_diffrn 1.253
_exptl_crystal_description block
_exptl_crystal_F_000 976
_exptl_crystal_size_max 0.500
_exptl_crystal_size_mid 0.240
_exptl_crystal_size_min 0.180
_refine_diff_density_max 0.153
_refine_diff_density_min -0.223
_refine_diff_density_rms 0.034
_refine_ls_extinction_method none
_refine_ls_goodness_of_fit_ref 1.043
_refine_ls_hydrogen_treatment constr
_refine_ls_matrix_type full
_refine_ls_number_parameters 310
_refine_ls_number_reflns 3890
_refine_ls_number_restraints 0
_refine_ls_restrained_S_all 1.043
_refine_ls_R_factor_all 0.0588
_refine_ls_R_factor_gt 0.0490
_refine_ls_shift/su_max 0.001
_refine_ls_shift/su_mean 0.000
_refine_ls_structure_factor_coef Fsqd
_refine_ls_weighting_details 'w=1/[\s^2^(Fo^2^)+(0.0782P)^2^+0.3792P] where P=(Fo^2^+2Fc^2^)/3'
_refine_ls_weighting_scheme calc
_refine_ls_wR_factor_gt 0.1349
_refine_ls_wR_factor_ref 0.1448
_reflns_Friedel_coverage 0.000
_reflns_number_gt 3175
_reflns_number_total 3890
_reflns_threshold_expression 'I > 2\s(I)'
_cod_data_source_file c9cc08174g2.cif
_cod_data_source_block 3-sad
_cod_original_sg_symbol_H-M 'P 21/c'
_cod_database_code 7124527
_shelx_shelxl_version_number 2014/7
_shelx_space_group_comment
; 
The symmetry employed for this shelxl refinement is uniquely defined 
by the following loop, which should always be used as a source of 
symmetry information in preference to the above space-group names. 
They are only intended as comments. 
;
_shelx_estimated_absorpt_t_min 0.713
_shelx_estimated_absorpt_t_max 0.880
_exptl_absorpt_special_details
;
about 2 hours for data collection, 
with scale.
;

loop_
_space_group_symop_operation_xyz
'x, y, z'
'-x, y+1/2, -z+1/2'
'-x, -y, -z'
'x, -y-1/2, z-1/2'

loop_
_atom_site_label
_atom_site_type_symbol
_atom_site_fract_x
_atom_site_fract_y
_atom_site_fract_z
_atom_site_U_iso_or_equiv
_atom_site_adp_type
_atom_site_occupancy
_atom_site_site_symmetry_order
_atom_site_calc_flag
_atom_site_refinement_flags_posn
_atom_site_refinement_flags_adp
O3 O 0.54907(8) 0.94742(12) 0.39760(7) 0.0563(3) Uani 1 1 d . .
O5 O 0.83803(7) 0.51644(11) 0.55857(6) 0.0486(3) Uani 1 1 d . .
O1 O 0.37810(15) 0.8971(3) 0.26189(13) 0.1243(7) Uani 1 1 d . .
O2 O 0.61390(11) 0.97384(16) 0.29409(9) 0.0801(4) Uani 1 1 d . .
O4 O 0.71800(8) 0.64059(13) 0.49818(8) 0.0644(4) Uani 1 1 d . .
O6 O 0.81440(10) 1.13629(14) 0.43131(13) 0.0999(6) Uani 1 1 d . .
N1 N 1.08296(11) 0.22615(15) 0.69282(9) 0.0566(4) Uani 1 1 d . .
C18 C 1.00178(11) 0.59466(16) 0.58026(9) 0.0417(4) Uani 1 1 d . .
C1 C 0.2709(2) 0.7390(5) 0.2990(3) 0.1709(18) Uani 1 1 d . .
H1C H 0.2332 0.8094 0.3158 0.256 Uiso 1 1 calc R U
H1A H 0.2773 0.6641 0.3340 0.256 Uiso 1 1 calc R U
H1B H 0.2396 0.7086 0.2492 0.256 Uiso 1 1 calc R U
C2 C 0.36845(18) 0.7934(3) 0.29564(17) 0.0936(8) Uani 1 1 d . .
C3 C 0.45237(17) 0.7141(2) 0.33600(15) 0.0834(7) Uani 1 1 d . .
H3A H 0.4418 0.6188 0.3231 0.100 Uiso 1 1 calc R U
H3B H 0.4563 0.7231 0.3905 0.100 Uiso 1 1 calc R U
C4 C 0.54742(16) 0.7573(2) 0.31755(15) 0.0783(6) Uani 1 1 d . .
H4B H 0.5980 0.7024 0.3475 0.094 Uiso 1 1 calc R U
H4A H 0.5460 0.7376 0.2642 0.094 Uiso 1 1 calc R U
C5 C 0.57287(13) 0.9030(2) 0.33160(11) 0.0598(5) Uani 1 1 d . .
C6 C 0.56123(12) 1.08617(18) 0.41601(10) 0.0514(4) Uani 1 1 d . .
C11 C 0.65140(12) 1.14570(18) 0.43764(10) 0.0535(4) Uani 1 1 d . .
C12 C 0.74562(12) 1.07272(19) 0.44449(12) 0.0611(5) Uani 1 1 d . .
C13 C 0.75544(12) 0.93160(17) 0.47082(10) 0.0524(4) Uani 1 1 d . .
H13 H 0.7015 0.8818 0.4763 0.063 Uiso 1 1 calc R U
C14 C 0.84270(12) 0.87504(17) 0.48686(9) 0.0489(4) Uani 1 1 d . .
H14 H 0.8919 0.9297 0.4763 0.059 Uiso 1 1 calc R U
C16 C 0.87313(11) 0.74335(16) 0.51783(9) 0.0438(4) Uani 1 1 d . .
C15 C 0.80338(12) 0.63644(16) 0.52246(9) 0.0468(4) Uani 1 1 d . .
C19 C 0.93439(11) 0.49471(16) 0.58815(9) 0.0418(4) Uani 1 1 d . .
C20 C 0.95890(11) 0.37364(16) 0.62447(9) 0.0467(4) Uani 1 1 d . .
H20 H 0.9115 0.3104 0.6287 0.056 Uiso 1 1 calc R U
C21 C 1.05644(12) 0.34492(17) 0.65557(9) 0.0466(4) Uani 1 1 d . .
C24 C 1.01260(15) 0.1337(2) 0.71453(11) 0.0649(5) Uani 1 1 d . .
H24B H 0.9579 0.1861 0.7233 0.078 Uiso 1 1 calc R U
H24A H 1.0413 0.0893 0.7620 0.078 Uiso 1 1 calc R U
C25 C 0.9780(2) 0.0274(3) 0.65548(16) 0.0958(8) Uani 1 1 d . .
H25A H 0.9499 0.0706 0.6081 0.144 Uiso 1 1 calc R U
H25B H 0.9306 -0.0285 0.6720 0.144 Uiso 1 1 calc R U
H25C H 1.0312 -0.0281 0.6485 0.144 Uiso 1 1 calc R U
C7 C 0.47819(13) 1.1600(2) 0.41266(12) 0.0661(5) Uani 1 1 d . .
H7 H 0.4186 1.1180 0.3985 0.079 Uiso 1 1 calc R U
C8 C 0.48376(15) 1.2969(2) 0.43047(13) 0.0755(6) Uani 1 1 d . .
H8 H 0.4278 1.3470 0.4288 0.091 Uiso 1 1 calc R U
C9 C 0.57140(15) 1.3589(2) 0.45047(13) 0.0709(6) Uani 1 1 d . .
H9 H 0.5751 1.4513 0.4617 0.085 Uiso 1 1 calc R U
C10 C 0.65392(14) 1.28419(19) 0.45400(12) 0.0635(5) Uani 1 1 d . .
H10 H 0.7132 1.3274 0.4677 0.076 Uiso 1 1 calc R U
C17 C 0.96837(11) 0.71732(16) 0.54433(9) 0.0441(4) Uani 1 1 d . .
H17 H 1.0130 0.7836 0.5383 0.053 Uiso 1 1 calc R U
C23 C 1.09886(11) 0.56437(17) 0.61105(9) 0.0479(4) Uani 1 1 d . .
H23 H 1.1459 0.6279 0.6065 0.057 Uiso 1 1 calc R U
C22 C 1.12556(12) 0.44483(17) 0.64722(10) 0.0495(4) Uani 1 1 d . .
H22 H 1.1903 0.4283 0.6668 0.059 Uiso 1 1 calc R U
C26 C 1.18360(13) 0.1868(2) 0.71639(11) 0.0637(5) Uani 1 1 d . .
H26A H 1.2190 0.2202 0.6791 0.076 Uiso 1 1 calc R U
H26B H 1.1879 0.0883 0.7169 0.076 Uiso 1 1 calc R U
C27 C 1.23040(18) 0.2401(3) 0.79384(13) 0.0927(8) Uani 1 1 d . .
H27C H 1.2384 0.3368 0.7912 0.139 Uiso 1 1 calc R U
H27B H 1.2921 0.1978 0.8100 0.139 Uiso 1 1 calc R U
H27A H 1.1905 0.2196 0.8298 0.139 Uiso 1 1 calc R U

loop_
_atom_site_aniso_label
_atom_site_aniso_U_11
_atom_site_aniso_U_22
_atom_site_aniso_U_33
_atom_site_aniso_U_23
_atom_site_aniso_U_13
_atom_site_aniso_U_12
O3 0.0486(7) 0.0528(7) 0.0645(8) 0.0010(6) 0.0045(6) -0.0065(5)
O5 0.0386(6) 0.0468(7) 0.0583(7) 0.0034(5) 0.0045(5) -0.0060(5)
O1 0.0910(14) 0.1340(18) 0.1324(18) 0.0238(15) -0.0145(12) -0.0028(13)
O2 0.0891(11) 0.0795(10) 0.0762(10) 0.0011(8) 0.0274(8) -0.0069(8)
O4 0.0379(7) 0.0608(8) 0.0878(9) 0.0067(7) -0.0029(6) -0.0059(5)
O6 0.0466(8) 0.0610(9) 0.1933(19) 0.0394(10) 0.0269(9) -0.0025(6)
N1 0.0572(9) 0.0503(9) 0.0600(9) 0.0121(7) 0.0063(7) 0.0016(7)
C18 0.0412(8) 0.0418(8) 0.0418(8) -0.0019(7) 0.0074(6) -0.0038(7)
C1 0.074(2) 0.204(4) 0.232(5) 0.012(4) 0.022(2) -0.029(2)
C2 0.0685(15) 0.107(2) 0.0969(19) -0.0104(17) -0.0026(13) -0.0179(14)
C3 0.0904(17) 0.0675(14) 0.0864(15) -0.0120(12) 0.0032(13) -0.0234(12)
C4 0.0753(14) 0.0643(13) 0.0921(16) -0.0132(12) 0.0089(12) -0.0034(11)
C5 0.0512(10) 0.0616(12) 0.0629(12) -0.0007(10) 0.0023(9) 0.0026(9)
C6 0.0451(9) 0.0514(10) 0.0550(10) 0.0039(8) 0.0038(7) -0.0021(7)
C11 0.0447(10) 0.0497(10) 0.0636(11) 0.0076(8) 0.0046(8) -0.0013(7)
C12 0.0398(9) 0.0518(11) 0.0880(14) 0.0095(9) 0.0040(9) -0.0050(8)
C13 0.0428(9) 0.0492(10) 0.0614(11) 0.0066(8) 0.0014(8) -0.0045(7)
C14 0.0442(9) 0.0484(10) 0.0517(10) 0.0037(8) 0.0037(7) -0.0064(7)
C16 0.0417(9) 0.0460(9) 0.0426(8) -0.0023(7) 0.0058(7) -0.0048(7)
C15 0.0433(9) 0.0472(10) 0.0476(9) -0.0023(7) 0.0040(7) -0.0026(7)
C19 0.0393(8) 0.0443(9) 0.0410(8) -0.0042(7) 0.0063(6) -0.0023(7)
C20 0.0458(9) 0.0448(9) 0.0489(9) 0.0010(7) 0.0085(7) -0.0069(7)
C21 0.0505(9) 0.0453(9) 0.0440(8) -0.0002(7) 0.0091(7) 0.0001(7)
C24 0.0756(13) 0.0579(12) 0.0614(11) 0.0153(9) 0.0142(10) -0.0013(9)
C25 0.114(2) 0.0723(15) 0.1000(18) -0.0060(14) 0.0194(15) -0.0282(14)
C7 0.0445(10) 0.0738(13) 0.0761(13) -0.0054(11) 0.0025(9) 0.0007(9)
C8 0.0575(12) 0.0748(14) 0.0917(16) -0.0117(12) 0.0092(10) 0.0150(10)
C9 0.0661(13) 0.0565(12) 0.0877(15) -0.0095(11) 0.0097(10) 0.0049(9)
C10 0.0543(11) 0.0542(11) 0.0787(13) 0.0002(10) 0.0058(9) -0.0063(8)
C17 0.0433(9) 0.0425(9) 0.0461(9) -0.0019(7) 0.0083(7) -0.0058(7)
C23 0.0418(9) 0.0481(10) 0.0533(10) 0.0010(8) 0.0083(7) -0.0069(7)
C22 0.0411(9) 0.0525(10) 0.0528(10) 0.0020(8) 0.0048(7) 0.0013(7)
C26 0.0595(11) 0.0598(11) 0.0685(12) 0.0118(10) 0.0053(9) 0.0133(9)
C27 0.0790(15) 0.128(2) 0.0627(13) 0.0122(14) -0.0046(11) 0.0059(14)

loop_
_atom_type_symbol
_atom_type_description
_atom_type_scat_dispersion_real
_atom_type_scat_dispersion_imag
_atom_type_scat_source
C C 0.0181 0.0091 'International Tables Vol C Tables 4.2.6.8 and 6.1.1.4'
H H 0.0000 0.0000 'International Tables Vol C Tables 4.2.6.8 and 6.1.1.4'
N N 0.0311 0.0180 'International Tables Vol C Tables 4.2.6.8 and 6.1.1.4'
O O 0.0492 0.0322 'International Tables Vol C Tables 4.2.6.8 and 6.1.1.4'

loop_
_geom_angle_atom_site_label_1
_geom_angle_atom_site_label_2
_geom_angle_atom_site_label_3
_geom_angle
C5 O3 C6 118.28(14)
C19 O5 C15 122.79(12)
C21 N1 C26 121.90(15)
C21 N1 C24 121.90(15)
C26 N1 C24 116.15(15)
C19 C18 C17 118.36(14)
C19 C18 C23 116.56(14)
C17 C18 C23 125.07(14)
C2 C1 H1C 109.5
C2 C1 H1A 109.5
H1C C1 H1A 109.5
C2 C1 H1B 109.5
H1C C1 H1B 109.5
H1A C1 H1B 109.5
O1 C2 C3 121.8(2)
O1 C2 C1 121.4(3)
C3 C2 C1 116.9(3)
C2 C3 C4 114.2(2)
C2 C3 H3A 108.7
C4 C3 H3A 108.7
C2 C3 H3B 108.7
C4 C3 H3B 108.7
H3A C3 H3B 107.6
C5 C4 C3 115.52(19)
C5 C4 H4B 108.4
C3 C4 H4B 108.4
C5 C4 H4A 108.4
C3 C4 H4A 108.4
H4B C4 H4A 107.5
O2 C5 O3 122.18(18)
O2 C5 C4 126.5(2)
O3 C5 C4 111.17(18)
C7 C6 C11 121.53(17)
C7 C6 O3 115.99(15)
C11 C6 O3 122.47(15)
C6 C11 C10 117.00(16)
C6 C11 C12 125.25(16)
C10 C11 C12 117.76(16)
O6 C12 C13 121.29(16)
O6 C12 C11 118.24(16)
C13 C12 C11 120.36(15)
C14 C13 C12 119.24(15)
C14 C13 H13 120.4
C12 C13 H13 120.4
C13 C14 C16 130.60(16)
C13 C14 H14 114.7
C16 C14 H14 114.7
C17 C16 C14 120.16(14)
C17 C16 C15 118.81(15)
C14 C16 C15 121.03(14)
O4 C15 O5 115.75(14)
O4 C15 C16 126.97(16)
O5 C15 C16 117.29(14)
C20 C19 O5 117.06(14)
C20 C19 C18 123.09(15)
O5 C19 C18 119.85(14)
C19 C20 C21 119.79(15)
C19 C20 H20 120.1
C21 C20 H20 120.1
N1 C21 C20 121.18(15)
N1 C21 C22 121.16(15)
C20 C21 C22 117.65(15)
N1 C24 C25 113.07(18)
N1 C24 H24B 109.0
C25 C24 H24B 109.0
N1 C24 H24A 109.0
C25 C24 H24A 109.0
H24B C24 H24A 107.8
C24 C25 H25A 109.5
C24 C25 H25B 109.5
H25A C25 H25B 109.5
C24 C25 H25C 109.5
H25A C25 H25C 109.5
H25B C25 H25C 109.5
C6 C7 C8 119.69(18)
C6 C7 H7 120.2
C8 C7 H7 120.2
C9 C8 C7 120.08(18)
C9 C8 H8 120.0
C7 C8 H8 120.0
C8 C9 C10 119.81(19)
C8 C9 H9 120.1
C10 C9 H9 120.1
C9 C10 C11 121.86(18)
C9 C10 H10 119.1
C11 C10 H10 119.1
C16 C17 C18 122.73(14)
C16 C17 H17 118.6
C18 C17 H17 118.6
C22 C23 C18 121.76(15)
C22 C23 H23 119.1
C18 C23 H23 119.1
C23 C22 C21 121.14(15)
C23 C22 H22 119.4
C21 C22 H22 119.4
N1 C26 C27 113.54(18)
N1 C26 H26A 108.9
C27 C26 H26A 108.9
N1 C26 H26B 108.9
C27 C26 H26B 108.9
H26A C26 H26B 107.7
C26 C27 H27C 109.5
C26 C27 H27B 109.5
H27C C27 H27B 109.5
C26 C27 H27A 109.5
H27C C27 H27A 109.5
H27B C27 H27A 109.5

loop_
_geom_bond_atom_site_label_1
_geom_bond_atom_site_label_2
_geom_bond_distance
O3 C5 1.364(2)
O3 C6 1.406(2)
O5 C19 1.3805(18)
O5 C15 1.3870(19)
O1 C2 1.207(3)
O2 C5 1.197(2)
O4 C15 1.2031(19)
O6 C12 1.221(2)
N1 C21 1.360(2)
N1 C26 1.458(2)
N1 C24 1.460(2)
C18 C19 1.398(2)
C18 C17 1.404(2)
C18 C23 1.409(2)
C1 C2 1.497(4)
C1 H1C 0.9600
C1 H1A 0.9600
C1 H1B 0.9600
C2 C3 1.484(4)
C3 C4 1.513(3)
C3 H3A 0.9700
C3 H3B 0.9700
C4 C5 1.486(3)
C4 H4B 0.9700
C4 H4A 0.9700
C6 C7 1.376(3)
C6 C11 1.390(2)
C11 C10 1.392(3)
C11 C12 1.501(2)
C12 C13 1.463(3)
C13 C14 1.335(2)
C13 H13 0.9300
C14 C16 1.440(2)
C14 H14 0.9300
C16 C17 1.364(2)
C16 C15 1.458(2)
C19 C20 1.367(2)
C20 C21 1.413(2)
C20 H20 0.9300
C21 C22 1.417(2)
C24 C25 1.498(3)
C24 H24B 0.9700
C24 H24A 0.9700
C25 H25A 0.9600
C25 H25B 0.9600
C25 H25C 0.9600
C7 C8 1.382(3)
C7 H7 0.9300
C8 C9 1.367(3)
C8 H8 0.9300
C9 C10 1.373(3)
C9 H9 0.9300
C10 H10 0.9300
C17 H17 0.9300
C23 C22 1.358(2)
C23 H23 0.9300
C22 H22 0.9300
C26 C27 1.506(3)
C26 H26A 0.9700
C26 H26B 0.9700
C27 H27C 0.9600
C27 H27B 0.9600
C27 H27A 0.9600

loop_
_geom_torsion_atom_site_label_1
_geom_torsion_atom_site_label_2
_geom_torsion_atom_site_label_3
_geom_torsion_atom_site_label_4
_geom_torsion
O1 C2 C3 C4 -12.1(4)
C1 C2 C3 C4 168.2(3)
C2 C3 C4 C5 56.4(3)
C6 O3 C5 O2 9.0(3)
C6 O3 C5 C4 -174.87(15)
C3 C4 C5 O2 -143.8(2)
C3 C4 C5 O3 40.3(3)
C5 O3 C6 C7 110.93(18)
C5 O3 C6 C11 -70.1(2)
C7 C6 C11 C10 -1.5(3)
O3 C6 C11 C10 179.62(17)
C7 C6 C11 C12 178.65(18)
O3 C6 C11 C12 -0.2(3)
C6 C11 C12 O6 148.8(2)
C10 C11 C12 O6 -31.0(3)
C6 C11 C12 C13 -34.8(3)
C10 C11 C12 C13 145.31(19)
O6 C12 C13 C14 5.7(3)
C11 C12 C13 C14 -170.52(17)
C12 C13 C14 C16 175.58(18)
C13 C14 C16 C17 -166.28(17)
C13 C14 C16 C15 12.9(3)
C19 O5 C15 O4 178.69(14)
C19 O5 C15 C16 -1.3(2)
C17 C16 C15 O4 -175.79(16)
C14 C16 C15 O4 5.0(3)
C17 C16 C15 O5 4.2(2)
C14 C16 C15 O5 -174.97(14)
C15 O5 C19 C20 178.01(14)
C15 O5 C19 C18 -1.9(2)
C17 C18 C19 C20 -177.72(15)
C23 C18 C19 C20 0.9(2)
C17 C18 C19 O5 2.2(2)
C23 C18 C19 O5 -179.20(13)
O5 C19 C20 C21 179.61(13)
C18 C19 C20 C21 -0.5(2)
C26 N1 C21 C20 171.74(16)
C24 N1 C21 C20 -11.1(3)
C26 N1 C21 C22 -8.9(3)
C24 N1 C21 C22 168.30(16)
C19 C20 C21 N1 179.20(15)
C19 C20 C21 C22 -0.2(2)
C21 N1 C24 C25 92.0(2)
C26 N1 C24 C25 -90.7(2)
C11 C6 C7 C8 0.6(3)
O3 C6 C7 C8 179.51(18)
C6 C7 C8 C9 0.7(3)
C7 C8 C9 C10 -1.0(3)
C8 C9 C10 C11 0.0(3)
C6 C11 C10 C9 1.2(3)
C12 C11 C10 C9 -178.94(19)
C14 C16 C17 C18 175.12(14)
C15 C16 C17 C18 -4.1(2)
C19 C18 C17 C16 0.9(2)
C23 C18 C17 C16 -177.64(15)
C19 C18 C23 C22 -0.7(2)
C17 C18 C23 C22 177.87(16)
C18 C23 C22 C21 0.0(3)
N1 C21 C22 C23 -178.95(16)
C20 C21 C22 C23 0.4(2)
C21 N1 C26 C27 87.7(2)
C24 N1 C26 C27 -89.6(2)
